data_1546306
loop_
_publ_author_name
'Huang, Wei-Lun'
'Raja, Arun'
'Hong, Bor-Cherng'
'Lee, Gene-Hsiang'

_publ_section_title
;
 Organocatalytic Enantioselective Michael-Acetalization-Reduction-Nef
 Reaction for a One-Pot Entry to the Functionalized Aflatoxin System.
 Total Synthesis of (-)- Dihydroaflatoxin D2 and (-)- and
 (+)-Microminutinin.
;
_journal_issue 13
_journal_name_full 'Organic letters'
_journal_page_first 3494
_journal_page_last 3497
_journal_paper_doi 10.1021/acs.orglett.7b01473
_journal_volume 19
_journal_year 2017
_chemical_formula_sum 'C11 H11 Br O2'
_chemical_formula_weight 255.11
_space_group_crystal_system monoclinic
_space_group_IT_number 14
_space_group_name_Hall '-P 2ybc'
_space_group_name_H-M_alt 'P 1 21/c 1'
_symmetry_space_group_name_Hall '-P 2ybc'
_symmetry_space_group_name_H-M 'P 1 21/c 1'
_atom_sites_solution_hydrogens geom
_audit_creation_method SHELXL-2014/7
_cell_angle_alpha 90
_cell_angle_beta 94.6099(9)
_cell_angle_gamma 90
_cell_formula_units_Z 4
_cell_length_a 13.0555(3)
_cell_length_b 9.4842(2)
_cell_length_c 8.1910(2)
_cell_measurement_reflns_used 7346
_cell_measurement_temperature 200(2)
_cell_measurement_theta_max 74.72
_cell_measurement_theta_min 3.40
_cell_volume 1010.94(4)
_computing_cell_refinement 'Bruker SAINT'
_computing_data_collection 'Bruker APEX3'
_computing_data_reduction 'Bruker SAINT'
_computing_molecular_graphics 'Bruker SHELXTL'
_computing_publication_material 'Bruker SHELXTL'
_computing_structure_refinement 'SHELXL-2014/7 (Sheldrick, 2014)'
_computing_structure_solution 'SHELXS-97 (Sheldrick 2008)'
_diffrn_ambient_temperature 200(2)
_diffrn_measured_fraction_theta_full 0.996
_diffrn_measured_fraction_theta_max 0.994
_diffrn_measurement_device_type 'Bruker D8 VENTURE'
_diffrn_measurement_method '\f and \w scans'
_diffrn_radiation_type CuK\a
_diffrn_radiation_wavelength 1.54178
_diffrn_reflns_av_R_equivalents 0.0203
_diffrn_reflns_av_unetI/netI 0.0213
_diffrn_reflns_Laue_measured_fraction_full 0.996
_diffrn_reflns_Laue_measured_fraction_max 0.994
_diffrn_reflns_limit_h_max 16
_diffrn_reflns_limit_h_min -15
_diffrn_reflns_limit_k_max 10
_diffrn_reflns_limit_k_min -11
_diffrn_reflns_limit_l_max 10
_diffrn_reflns_limit_l_min -10
_diffrn_reflns_number 5426
_diffrn_reflns_point_group_measured_fraction_full 0.996
_diffrn_reflns_point_group_measured_fraction_max 0.994
_diffrn_reflns_theta_full 67.679
_diffrn_reflns_theta_max 74.707
_diffrn_reflns_theta_min 3.396
_exptl_absorpt_coefficient_mu 5.304
_exptl_absorpt_correction_T_max 0.7538
_exptl_absorpt_correction_T_min 0.6104
_exptl_absorpt_correction_type multi-scan
_exptl_absorpt_process_details 'SADABS (Bruker, 2016)'
_exptl_crystal_colour colourless
_exptl_crystal_density_diffrn 1.676
_exptl_crystal_description block
_exptl_crystal_F_000 512
_exptl_crystal_size_max 0.212
_exptl_crystal_size_mid 0.151
_exptl_crystal_size_min 0.078
_refine_diff_density_max 0.258
_refine_diff_density_min -0.599
_refine_diff_density_rms 0.077
_refine_ls_extinction_method none
_refine_ls_goodness_of_fit_ref 1.034
_refine_ls_hydrogen_treatment constr
_refine_ls_matrix_type full
_refine_ls_number_parameters 128
_refine_ls_number_reflns 2061
_refine_ls_number_restraints 0
_refine_ls_restrained_S_all 1.034
_refine_ls_R_factor_all 0.0297
_refine_ls_R_factor_gt 0.0275
_refine_ls_shift/su_max 0.002
_refine_ls_shift/su_mean 0.000
_refine_ls_structure_factor_coef Fsqd
_refine_ls_weighting_details 'w=1/[\s^2^(Fo^2^)+(0.0458P)^2^+0.4801P] where P=(Fo^2^+2Fc^2^)/3'
_refine_ls_weighting_scheme calc
_refine_ls_wR_factor_gt 0.0754
_refine_ls_wR_factor_ref 0.0773
_reflns_Friedel_coverage 0.000
_reflns_number_gt 1908
_reflns_number_total 2061
_reflns_threshold_expression 'I > 2\s(I)'
_cod_data_source_file ol7b01473_si_003.cif
_cod_data_source_block ic17987
_cod_depositor_comments 'Adding full bibliography for 1546305--1546306.cif.'
_cod_database_code 1546306
_shelx_shelxl_version_number 2014/7
_shelx_space_group_comment
; 
The symmetry employed for this shelxl refinement is uniquely defined 
by the following loop, which should always be used as a source of 
symmetry information in preference to the above space-group names. 
They are only intended as comments. 
;
_shelx_estimated_absorpt_t_min 0.399
_shelx_estimated_absorpt_t_max 0.682

loop_
_space_group_symop_operation_xyz
'x, y, z'
'-x, y+1/2, -z+1/2'
'-x, -y, -z'
'x, -y-1/2, z-1/2'

loop_
_atom_site_label
_atom_site_type_symbol
_atom_site_fract_x
_atom_site_fract_y
_atom_site_fract_z
_atom_site_U_iso_or_equiv
_atom_site_adp_type
_atom_site_occupancy
_atom_site_site_symmetry_order
_atom_site_calc_flag
_atom_site_refinement_flags_posn
_atom_site_refinement_flags_adp
Br1 Br 0.56758(2) 0.25871(2) 0.95321(3) 0.03999(11) Uani 1 1 d . .
O1 O 0.04120(10) 0.44183(14) 0.67473(17) 0.0364(3) Uani 1 1 d . .
O2 O 0.14441(13) 0.25039(12) 0.6130(2) 0.0369(4) Uani 1 1 d . .
C2 C 0.17772(13) 0.58903(18) 0.7669(2) 0.0275(4) Uani 1 1 d . .
H2 H 0.2299 0.6041 0.8615 0.033 Uiso 1 1 calc R U
C11 C 0.14727(18) 0.7292(2) 0.6851(3) 0.0409(5) Uani 1 1 d . .
H11A H 0.1157 0.7901 0.7637 0.061 Uiso 1 1 calc R U
H11B H 0.0980 0.7120 0.5905 0.061 Uiso 1 1 calc R U
H11C H 0.2086 0.7754 0.6486 0.061 Uiso 1 1 calc R U
C4 C 0.12114(14) 0.39888(19) 0.5834(2) 0.0296(4) Uani 1 1 d . .
H4 H 0.1032 0.4161 0.4641 0.035 Uiso 1 1 calc R U
C7 C 0.43282(16) 0.25260(16) 0.8463(3) 0.0270(4) Uani 1 1 d . .
C5 C 0.28843(13) 0.37101(16) 0.71664(19) 0.0220(3) Uani 1 1 d . .
C10 C 0.24028(16) 0.24123(16) 0.6908(2) 0.0267(4) Uani 1 1 d . .
C6 C 0.38570(13) 0.37870(17) 0.7955(2) 0.0241(3) Uani 1 1 d . .
H6 H 0.4193 0.4667 0.8145 0.029 Uiso 1 1 calc R U
C1 C 0.08483(15) 0.5106(2) 0.8213(2) 0.0342(4) Uani 1 1 d . .
H1A H 0.1057 0.4406 0.9073 0.041 Uiso 1 1 calc R U
H1B H 0.0350 0.5770 0.8643 0.041 Uiso 1 1 calc R U
C8 C 0.38601(15) 0.12252(19) 0.8186(2) 0.0312(4) Uani 1 1 d . .
H8 H 0.4211 0.0385 0.8527 0.037 Uiso 1 1 calc R U
C3 C 0.21787(12) 0.48372(16) 0.6440(2) 0.0228(3) Uani 1 1 d . .
H3 H 0.2483 0.5333 0.5516 0.027 Uiso 1 1 calc R U
C9 C 0.28762(15) 0.11570(18) 0.7406(2) 0.0322(4) Uani 1 1 d . .
H9 H 0.2538 0.0278 0.7220 0.039 Uiso 1 1 calc R U

loop_
_atom_site_aniso_label
_atom_site_aniso_U_11
_atom_site_aniso_U_22
_atom_site_aniso_U_33
_atom_site_aniso_U_23
_atom_site_aniso_U_13
_atom_site_aniso_U_12
Br1 0.02607(16) 0.04489(16) 0.04784(17) 0.00326(8) -0.00417(11) 0.00925(7)
O1 0.0195(6) 0.0411(7) 0.0487(8) 0.0049(6) 0.0040(5) -0.0022(5)
O2 0.0310(8) 0.0275(7) 0.0501(9) -0.0057(5) -0.0089(7) -0.0058(5)
C2 0.0240(8) 0.0273(8) 0.0311(8) -0.0029(7) 0.0010(7) 0.0056(6)
C11 0.0366(12) 0.0268(9) 0.0611(14) 0.0049(8) 0.0155(10) 0.0070(8)
C4 0.0248(8) 0.0307(8) 0.0322(9) 0.0017(7) -0.0039(7) -0.0016(7)
C7 0.0236(10) 0.0283(9) 0.0297(9) 0.0015(6) 0.0055(7) 0.0050(6)
C5 0.0227(8) 0.0190(7) 0.0249(7) -0.0010(6) 0.0043(6) 0.0001(6)
C10 0.0269(10) 0.0239(8) 0.0294(9) -0.0035(6) 0.0028(7) -0.0023(6)
C6 0.0211(8) 0.0219(7) 0.0295(8) -0.0007(6) 0.0035(6) 0.0010(6)
C1 0.0321(10) 0.0376(10) 0.0340(9) 0.0082(8) 0.0103(7) 0.0071(8)
C8 0.0342(10) 0.0230(8) 0.0370(9) 0.0041(7) 0.0077(7) 0.0063(7)
C3 0.0204(8) 0.0219(7) 0.0262(7) 0.0007(6) 0.0032(6) -0.0002(6)
C9 0.0373(10) 0.0190(7) 0.0406(10) -0.0018(7) 0.0052(8) -0.0031(7)

loop_
_atom_type_symbol
_atom_type_description
_atom_type_scat_dispersion_real
_atom_type_scat_dispersion_imag
_atom_type_scat_source
C C 0.0181 0.0091 'International Tables Vol C Tables 4.2.6.8 and 6.1.1.4'
H H 0.0000 0.0000 'International Tables Vol C Tables 4.2.6.8 and 6.1.1.4'
O O 0.0492 0.0322 'International Tables Vol C Tables 4.2.6.8 and 6.1.1.4'
Br Br -0.6763 1.2805 'International Tables Vol C Tables 4.2.6.8 and 6.1.1.4'

loop_
_geom_angle_atom_site_label_1
_geom_angle_atom_site_label_2
_geom_angle_atom_site_label_3
_geom_angle
C4 O1 C1 108.45(13)
C10 O2 C4 108.13(13)
C1 C2 C11 111.64(15)
C1 C2 C3 101.30(14)
C11 C2 C3 111.58(15)
O1 C4 O2 110.39(15)
O1 C4 C3 107.67(14)
O2 C4 C3 107.21(14)
C8 C7 C6 122.45(19)
C8 C7 Br1 118.77(13)
C6 C7 Br1 118.77(13)
C6 C5 C10 120.39(15)
C6 C5 C3 131.29(15)
C10 C5 C3 108.32(15)
O2 C10 C9 124.30(15)
O2 C10 C5 113.72(14)
C9 C10 C5 121.98(19)
C5 C6 C7 117.53(16)
O1 C1 C2 104.39(14)
C7 C8 C9 119.70(16)
C5 C3 C2 115.62(13)
C5 C3 C4 102.47(13)
C2 C3 C4 103.62(13)
C10 C9 C8 117.95(16)

loop_
_geom_bond_atom_site_label_1
_geom_bond_atom_site_label_2
_geom_bond_distance
Br1 C7 1.902(2)
O1 C4 1.393(2)
O1 C1 1.443(2)
O2 C10 1.361(3)
O2 C4 1.457(2)
C2 C1 1.519(3)
C2 C11 1.527(2)
C2 C3 1.540(2)
C4 C3 1.545(2)
C7 C8 1.387(2)
C7 C6 1.393(2)
C5 C6 1.380(2)
C5 C10 1.390(2)
C5 C3 1.502(2)
C10 C9 1.387(2)
C8 C9 1.389(3)
